data_4332484
loop_
_publ_author_name
'Sweet, Lucas E.'
'Hughbanks, Timothy'

_publ_contact_author
; 
Timothy Hughbanks
Department of Chemistry
Texas A&M University
College Station
TX77842-3012 
;
_publ_section_title
;
 CsR(R6CoI12)2(R = Gd, Er) and (CeI)0.26(Ce6MnI9)2:&#x00A0; Two New
 Structure Types Featuring R6Z Clusters
;
_journal_issue 24
_journal_name_full 'Inorganic Chemistry'
_journal_page_first 9696
_journal_page_last 9702
_journal_paper_doi 10.1021/ic060439d
_journal_volume 45
_journal_year 2006
_chemical_formula_moiety CsGd(Gd6CoI12)2
_chemical_formula_sum 'Co2 Cs Er13 I24'
_chemical_formula_weight 5470.75
_chemical_name_common Compound1
_space_group_IT_number 205
_symmetry_cell_setting cubic
_symmetry_space_group_name_Hall '-P 2ac 2ab 3'
_symmetry_space_group_name_H-M 'P a -3'
_atom_sites_solution_hydrogens geom
_atom_sites_solution_primary direct
_atom_sites_solution_secondary difmap
_audit_creation_date 'March 12 14:46:13 2006'
_audit_creation_method SHELXL-97
_cell_angle_alpha 90.00
_cell_angle_beta 90.00
_cell_angle_gamma 90.00
_cell_formula_units_Z 4
_cell_length_a 18.063(2)
_cell_length_b 18.063(2)
_cell_length_c 18.063(2)
_cell_measurement_reflns_used 1345
_cell_measurement_temperature 250(2)
_cell_measurement_theta_max 25.58
_cell_measurement_theta_min 2.17
_cell_volume 5893.5(11)
_computing_cell_refinement 'SAINT (Bruker, 2001)'
_computing_data_collection 'SMART (Bruker, 2000)'
_computing_data_reduction 'SAINT (Bruker, 2001)'
_computing_structure_refinement 'SHELXL-97 (Sheldrick, 1997)'
_computing_structure_solution 'SHELXS-97 (Sheldrick, 1990)'
_diffrn_ambient_temperature 110(2)
_diffrn_measured_fraction_theta_full 0.988
_diffrn_measured_fraction_theta_max 0.988
_diffrn_measurement_device_type 'SMART APEX CCD'
_diffrn_measurement_method '\w scans'
_diffrn_radiation_monochromator graphite
_diffrn_radiation_source 'fine-focus sealed tube'
_diffrn_radiation_type MoK\a
_diffrn_radiation_wavelength 0.71073
_diffrn_reflns_av_R_equivalents 0.1381
_diffrn_reflns_av_sigmaI/netI 0.0471
_diffrn_reflns_limit_h_max 20
_diffrn_reflns_limit_h_min -18
_diffrn_reflns_limit_k_max 19
_diffrn_reflns_limit_k_min -20
_diffrn_reflns_limit_l_max 20
_diffrn_reflns_limit_l_min -16
_diffrn_reflns_number 25030
_diffrn_reflns_theta_full 23.35
_diffrn_reflns_theta_max 23.35
_diffrn_reflns_theta_min 1.95
_exptl_absorpt_coefficient_mu 32.008
_exptl_absorpt_correction_T_max 0.5669
_exptl_absorpt_correction_T_min 0.1839
_exptl_absorpt_correction_type multi-scan
_exptl_absorpt_process_details 'SADABS (Bruker, 2000)'
_exptl_crystal_colour black
_exptl_crystal_density_diffrn 6.165
_exptl_crystal_density_meas ?
_exptl_crystal_density_method 'not measured'
_exptl_crystal_description parallelepiped
_exptl_crystal_F_000 9060
_exptl_crystal_size_max 0.08
_exptl_crystal_size_mid 0.05
_exptl_crystal_size_min 0.02
_refine_diff_density_max 1.726
_refine_diff_density_min -2.178
_refine_diff_density_rms 0.433
_refine_ls_extinction_coef 0.000034(4)
_refine_ls_extinction_expression Fc^*^=kFc[1+0.001xFc^2^\l^3^/sin(2\q)]^-1/4^
_refine_ls_extinction_method SHELXL
_refine_ls_goodness_of_fit_ref 1.116
_refine_ls_hydrogen_treatment mixed
_refine_ls_matrix_type full
_refine_ls_number_parameters 63
_refine_ls_number_reflns 1427
_refine_ls_number_restraints 0
_refine_ls_restrained_S_all 1.116
_refine_ls_R_factor_all 0.0701
_refine_ls_R_factor_gt 0.0459
_refine_ls_shift/su_max 0.000
_refine_ls_shift/su_mean 0.000
_refine_ls_structure_factor_coef Fsqd
_refine_ls_weighting_details 'calc w=1/[\s^2^(Fo^2^)+(0.0386P)^2^+33.2546P] where P=(Fo^2^+2Fc^2^)/3'
_refine_ls_weighting_scheme calc
_refine_ls_wR_factor_gt 0.0932
_refine_ls_wR_factor_ref 0.1019
_reflns_number_gt 1020
_reflns_number_total 1427
_reflns_threshold_expression >2sigma(I)
_cod_data_source_file ic060439dsup1.cif
_cod_data_source_block ls-3-1-1pa3bar250k
_cod_depositor_comments
;
The following automatic conversions were performed:

'_exptl_crystal_density_meas' value 'not measured' was changed to '?'
- the value is perceived as not measured.

Automatic conversion script
Id: cif_fix_values 3008 2015-01-20 13:52:24Z robertas 
;
_cod_original_cell_volume 5893.8(12)
_cod_original_sg_symbol_H-M Pa-3
_cod_database_code 4332484

loop_
_symmetry_equiv_pos_as_xyz
'x, y, z'
'-x+1/2, -y, z+1/2'
'-x, y+1/2, -z+1/2'
'x+1/2, -y+1/2, -z'
'z, x, y'
'z+1/2, -x+1/2, -y'
'-z+1/2, -x, y+1/2'
'-z, x+1/2, -y+1/2'
'y, z, x'
'-y, z+1/2, -x+1/2'
'y+1/2, -z+1/2, -x'
'-y+1/2, -z, x+1/2'
'-x, -y, -z'
'x-1/2, y, -z-1/2'
'x, -y-1/2, z-1/2'
'-x-1/2, y-1/2, z'
'-z, -x, -y'
'-z-1/2, x-1/2, y'
'z-1/2, x, -y-1/2'
'z, -x-1/2, y-1/2'
'-y, -z, -x'
'y, -z-1/2, x-1/2'
'-y-1/2, z-1/2, x'
'y-1/2, z, -x-1/2'

loop_
_atom_site_label
_atom_site_type_symbol
_atom_site_fract_x
_atom_site_fract_y
_atom_site_fract_z
_atom_site_U_iso_or_equiv
_atom_site_adp_type
_atom_site_occupancy
_atom_site_symmetry_multiplicity
_atom_site_calc_flag
_atom_site_refinement_flags
Er1 Er 0.17310(4) 0.32995(4) 0.52407(4) 0.0078(3) Uani 1 1 d .
Er2 Er 0.31406(4) 0.32984(4) 0.66772(4) 0.0072(3) Uani 1 1 d .
Er3 Er 0.0000 0.5000 0.5000 0.0089(5) Uani 1 6 d S
I1 I 0.16860(7) 0.33558(6) 0.34245(7) 0.0147(4) Uani 1 1 d .
I2 I 0.49541(6) 0.33318(6) 0.66229(6) 0.0157(4) Uani 1 1 d .
I3 I 0.33863(6) 0.33562(7) 0.50117(6) 0.0165(4) Uani 1 1 d .
I4 I -0.00084(6) 0.33375(6) 0.49727(6) 0.0117(4) Uani 1 1 d .
Cs1 Cs 0.5000 0.5000 0.5000 0.0397(10) Uani 1 6 d S
Co1 Co 0.16931(12) 0.33069(12) 0.66931(12) 0.0066(10) Uani 1 3 d S

loop_
_atom_site_aniso_label
_atom_site_aniso_U_11
_atom_site_aniso_U_22
_atom_site_aniso_U_33
_atom_site_aniso_U_23
_atom_site_aniso_U_13
_atom_site_aniso_U_12
Er1 0.0080(4) 0.0088(4) 0.0067(4) 0.0001(3) -0.0007(3) 0.0008(4)
Er2 0.0054(4) 0.0082(4) 0.0081(4) -0.0003(3) 0.0001(3) -0.0007(3)
Er3 0.0089(5) 0.0089(5) 0.0089(5) 0.0013(5) -0.0013(5) 0.0013(5)
I1 0.0263(8) 0.0104(6) 0.0074(6) -0.0017(5) 0.0007(6) -0.0005(6)
I2 0.0094(6) 0.0269(8) 0.0110(6) -0.0008(7) -0.0001(5) -0.0011(6)
I3 0.0107(6) 0.0271(8) 0.0116(7) 0.0023(6) 0.0007(6) 0.0001(7)
I4 0.0121(6) 0.0105(7) 0.0124(7) 0.0003(7) -0.0030(6) 0.0010(7)
Cs1 0.0397(10) 0.0397(10) 0.0397(10) 0.0010(13) 0.0010(13) 0.0010(13)
Co1 0.0066(10) 0.0066(10) 0.0066(10) -0.0014(12) 0.0014(12) -0.0014(12)

loop_
_atom_type_symbol
_atom_type_description
_atom_type_scat_dispersion_real
_atom_type_scat_dispersion_imag
_atom_type_scat_source
Co Co 0.3494 0.9721 'International Tables Vol C Tables 4.2.6.8 and 6.1.1.4'
I I -0.4742 1.8119 'International Tables Vol C Tables 4.2.6.8 and 6.1.1.4'
Cs Cs -0.3680 2.1192 'International Tables Vol C Tables 4.2.6.8 and 6.1.1.4'
Er Er -0.2586 4.9576 'International Tables Vol C Tables 4.2.6.8 and 6.1.1.4'

loop_
_geom_angle_atom_site_label_1
_geom_angle_atom_site_label_2
_geom_angle_atom_site_label_3
_geom_angle
_geom_angle_site_symmetry_1
_geom_angle_site_symmetry_3
Co1 Er1 I3 99.36(6) . .
Co1 Er1 I2 99.93(6) . 23_655
I3 Er1 I2 92.69(4) . 23_655
Co1 Er1 I4 97.85(6) . 12_565
I3 Er1 I4 89.18(3) . 12_565
I2 Er1 I4 161.57(4) 23_655 12_565
Co1 Er1 I4 97.26(6) . .
I3 Er1 I4 163.07(4) . .
I2 Er1 I4 87.66(3) 23_655 .
I4 Er1 I4 85.31(4) 12_565 .
Co1 Er1 I1 176.43(8) . .
I3 Er1 I1 83.49(3) . .
I2 Er1 I1 82.03(3) 23_655 .
I4 Er1 I1 79.98(3) 12_565 .
I4 Er1 I1 79.79(3) . .
Co1 Er1 Er2 45.95(5) . .
I3 Er1 Er2 53.44(3) . .
I2 Er1 Er2 98.37(3) 23_655 .
I4 Er1 Er2 97.46(3) 12_565 .
I4 Er1 Er2 143.20(3) . .
I1 Er1 Er2 136.93(3) . .
Co1 Er1 Er2 44.86(5) . 6_456
I3 Er1 Er2 98.47(3) . 6_456
I2 Er1 Er2 55.08(3) 23_655 6_456
I4 Er1 Er2 142.61(3) 12_565 6_456
I4 Er1 Er2 95.60(3) . 6_456
I1 Er1 Er2 137.09(3) . 6_456
Er2 Er1 Er2 60.65(2) . 6_456
Co1 Er1 Er1 44.11(5) . 12_565
I3 Er1 Er1 95.08(4) . 12_565
I2 Er1 Er1 143.99(3) 23_655 12_565
I4 Er1 Er1 53.79(3) 12_565 12_565
I4 Er1 Er1 94.54(2) . 12_565
I1 Er1 Er1 133.77(3) . 12_565
Er2 Er1 Er1 60.052(17) . 12_565
Er2 Er1 Er1 88.976(15) 6_456 12_565
Co1 Er1 Er1 44.11(5) . 6_456
I3 Er1 Er1 143.46(3) . 6_456
I2 Er1 Er1 94.42(4) 23_655 6_456
I4 Er1 Er1 94.95(2) 12_565 6_456
I4 Er1 Er1 53.20(3) . 6_456
I1 Er1 Er1 132.99(3) . 6_456
Er2 Er1 Er1 90.051(14) . 6_456
Er2 Er1 Er1 58.189(18) 6_456 6_456
Er1 Er1 Er1 60.0 12_565 6_456
Co1 Er2 I3 99.01(6) . .
Co1 Er2 I1 98.96(5) . 20_566
I3 Er2 I1 161.84(4) . 20_566
Co1 Er2 I1 97.45(6) . 22_566
I3 Er2 I1 91.20(4) . 22_566
I1 Er2 I1 89.05(5) 20_566 22_566
Co1 Er2 I2 97.37(6) . 17_666
I3 Er2 I2 86.64(4) . 17_666
I1 Er2 I2 88.48(4) 20_566 17_666
I1 Er2 I2 165.17(4) 22_566 17_666
Co1 Er2 I2 178.24(8) . .
I3 Er2 I2 79.87(3) . .
I1 Er2 I2 82.11(3) 20_566 .
I1 Er2 I2 83.95(3) 22_566 .
I2 Er2 I2 81.24(4) 17_666 .
Co1 Er2 Er1 46.17(5) . .
I3 Er2 Er1 52.88(3) . .
I1 Er2 Er1 145.14(3) 20_566 .
I1 Er2 Er1 95.22(3) 22_566 .
I2 Er2 Er1 95.15(3) 17_666 .
I2 Er2 Er1 132.74(3) . .
Co1 Er2 Er1 45.08(5) . 12_565
I3 Er2 Er1 95.96(3) . 12_565
I1 Er2 Er1 94.86(3) 20_566 12_565
I1 Er2 Er1 142.49(3) 22_566 12_565
I2 Er2 Er1 52.32(3) 17_666 12_565
I2 Er2 Er1 133.56(3) . 12_565
Er1 Er2 Er1 61.76(2) . 12_565
Co1 Er2 Er2 44.85(5) . 6_456
I3 Er2 Er2 98.04(4) . 6_456
I1 Er2 Er2 96.52(3) 20_566 6_456
I1 Er2 Er2 52.60(3) 22_566 6_456
I2 Er2 Er2 142.22(3) 17_666 6_456
I2 Er2 Er2 136.53(3) . 6_456
Er1 Er2 Er2 60.627(17) . 6_456
Er1 Er2 Er2 89.910(14) 12_565 6_456
Co1 Er2 Er2 44.85(5) . 12_565
I3 Er2 Er2 143.78(3) . 12_565
I1 Er2 Er2 54.11(3) 20_566 12_565
I1 Er2 Er2 95.46(3) 22_566 12_565
I2 Er2 Er2 94.92(3) 17_666 12_565
I2 Er2 Er2 136.20(3) . 12_565
Er1 Er2 Er2 91.022(15) . 12_565
Er1 Er2 Er2 58.722(17) 12_565 12_565
Er2 Er2 Er2 60.0 6_456 12_565
I4 Er3 I4 91.22(3) 18_665 24_556
I4 Er3 I4 88.78(3) 18_665 .
I4 Er3 I4 88.78(3) 24_556 .
I4 Er3 I4 88.78(3) 18_665 12_565
I4 Er3 I4 180.00(4) 24_556 12_565
I4 Er3 I4 91.22(3) . 12_565
I4 Er3 I4 180.0 18_665 6_456
I4 Er3 I4 88.78(3) 24_556 6_456
I4 Er3 I4 91.22(3) . 6_456
I4 Er3 I4 91.22(3) 12_565 6_456
I4 Er3 I4 91.22(3) 18_665 13_566
I4 Er3 I4 91.22(3) 24_556 13_566
I4 Er3 I4 180.0 . 13_566
I4 Er3 I4 88.78(3) 12_565 13_566
I4 Er3 I4 88.78(3) 6_456 13_566
Er2 I1 Er2 73.29(4) 23_655 19_556
Er2 I1 Er1 97.81(4) 23_655 .
Er2 I1 Er1 171.04(4) 19_556 .
Er1 I2 Er2 72.59(3) 20_566 21_666
Er1 I2 Er2 97.94(4) 20_566 .
Er2 I2 Er2 170.49(5) 21_666 .
Er1 I2 Cs1 135.22(4) 20_566 .
Er2 I2 Cs1 94.45(3) 21_666 .
Er2 I2 Cs1 93.08(3) . .
Er1 I3 Er2 73.68(3) . .
Er1 I3 Cs1 135.93(4) . .
Er2 I3 Cs1 97.57(3) . .
Er3 I4 Er1 91.28(3) . 6_456
Er3 I4 Er1 90.81(3) . .
Er1 I4 Er1 73.00(4) 6_456 .
I3 Cs1 I3 60.48(3) 5 9
I3 Cs1 I3 60.48(3) 5 .
I3 Cs1 I3 60.48(3) 9 .
I3 Cs1 I3 119.52(3) 5 13_666
I3 Cs1 I3 119.52(3) 9 13_666
I3 Cs1 I3 180.00(2) . 13_666
I3 Cs1 I3 119.52(3) 5 21_666
I3 Cs1 I3 180.0 9 21_666
I3 Cs1 I3 119.52(3) . 21_666
I3 Cs1 I3 60.48(3) 13_666 21_666
I3 Cs1 I3 180.0 5 17_666
I3 Cs1 I3 119.52(3) 9 17_666
I3 Cs1 I3 119.52(3) . 17_666
I3 Cs1 I3 60.48(3) 13_666 17_666
I3 Cs1 I3 60.48(3) 21_666 17_666
I3 Cs1 I2 61.45(2) 5 21_666
I3 Cs1 I2 121.92(2) 9 21_666
I3 Cs1 I2 90.254(19) . 21_666
I3 Cs1 I2 89.746(19) 13_666 21_666
I3 Cs1 I2 58.08(2) 21_666 21_666
I3 Cs1 I2 118.55(2) 17_666 21_666
I3 Cs1 I2 89.746(19) 5 .
I3 Cs1 I2 118.55(2) 9 .
I3 Cs1 I2 58.08(2) . .
I3 Cs1 I2 121.92(2) 13_666 .
I3 Cs1 I2 61.45(2) 21_666 .
I3 Cs1 I2 90.254(19) 17_666 .
I2 Cs1 I2 60.051(1) 21_666 .
I3 Cs1 I2 121.92(2) 5 17_666
I3 Cs1 I2 90.254(19) 9 17_666
I3 Cs1 I2 61.45(2) . 17_666
I3 Cs1 I2 118.55(2) 13_666 17_666
I3 Cs1 I2 89.746(19) 21_666 17_666
I3 Cs1 I2 58.08(2) 17_666 17_666
I2 Cs1 I2 119.949(1) 21_666 17_666
I2 Cs1 I2 60.051(1) . 17_666
I3 Cs1 I2 118.55(2) 5 9
I3 Cs1 I2 58.08(2) 9 9
I3 Cs1 I2 89.746(19) . 9
I3 Cs1 I2 90.254(19) 13_666 9
I3 Cs1 I2 121.92(2) 21_666 9
I3 Cs1 I2 61.45(2) 17_666 9
I2 Cs1 I2 180.0 21_666 9
I2 Cs1 I2 119.949(1) . 9
I2 Cs1 I2 60.051(1) 17_666 9
I3 Cs1 I2 58.08(2) 5 5
I3 Cs1 I2 89.746(19) 9 5
I3 Cs1 I2 118.55(2) . 5
I3 Cs1 I2 61.45(2) 13_666 5
I3 Cs1 I2 90.254(19) 21_666 5
I3 Cs1 I2 121.92(2) 17_666 5
I2 Cs1 I2 60.051(1) 21_666 5
I2 Cs1 I2 119.949(1) . 5
I2 Cs1 I2 180.0 17_666 5
I2 Cs1 I2 119.949(1) 9 5
I3 Cs1 I2 90.254(19) 5 13_666
I3 Cs1 I2 61.45(2) 9 13_666
I3 Cs1 I2 121.92(2) . 13_666
I3 Cs1 I2 58.08(2) 13_666 13_666
I3 Cs1 I2 118.55(2) 21_666 13_666
I3 Cs1 I2 89.746(19) 17_666 13_666
I2 Cs1 I2 119.949(1) 21_666 13_666
I2 Cs1 I2 180.0 . 13_666
I2 Cs1 I2 119.949(1) 17_666 13_666
I2 Cs1 I2 60.051(1) 9 13_666
I2 Cs1 I2 60.051(1) 5 13_666
Er2 Co1 Er2 90.30(10) 6_456 .
Er2 Co1 Er2 90.30(10) 6_456 12_565
Er2 Co1 Er2 90.30(10) . 12_565
Er2 Co1 Er1 87.87(2) 6_456 6_456
Er2 Co1 Er1 178.14(7) . 6_456
Er2 Co1 Er1 90.06(2) 12_565 6_456
Er2 Co1 Er1 90.06(2) 6_456 .
Er2 Co1 Er1 87.87(2) . .
Er2 Co1 Er1 178.14(7) 12_565 .
Er1 Co1 Er1 91.78(10) 6_456 .
Er2 Co1 Er1 178.14(7) 6_456 12_565
Er2 Co1 Er1 90.06(2) . 12_565
Er2 Co1 Er1 87.87(2) 12_565 12_565
Er1 Co1 Er1 91.78(10) 6_456 12_565
Er1 Co1 Er1 91.78(10) . 12_565

loop_
_geom_bond_atom_site_label_1
_geom_bond_atom_site_label_2
_geom_bond_distance
_geom_bond_site_symmetry_2
Er1 Co1 2.624(2) .
Er1 I3 3.0203(14) .
Er1 I2 3.0745(14) 23_655
Er1 I4 3.1556(14) 12_565
Er1 I4 3.1798(13) .
Er1 I1 3.2834(14) .
Er1 Er2 3.6353(11) .
Er1 Er2 3.7067(11) 6_456
Er1 Er1 3.7686(13) 12_565
Er1 Er1 3.7686(13) 6_456
Er2 Co1 2.615(2) .
Er2 I3 3.0427(14) .
Er2 I1 3.0753(14) 20_566
Er2 I1 3.1363(15) 22_566
Er2 I2 3.1853(14) 17_666
Er2 I2 3.2779(14) .
Er2 Er1 3.7067(11) 12_565
Er2 Er2 3.7076(13) 6_456
Er2 Er2 3.7076(13) 12_565
Er3 I4 3.0035(11) 18_665
Er3 I4 3.0035(11) 24_556
Er3 I4 3.0035(11) .
Er3 I4 3.0035(11) 12_565
Er3 I4 3.0035(11) 6_456
Er3 I4 3.0035(11) 13_566
I1 Er2 3.0753(14) 23_655
I1 Er2 3.1363(15) 19_556
I2 Er1 3.0745(14) 20_566
I2 Er2 3.1853(14) 21_666
I2 Cs1 4.2050(13) .
I3 Cs1 4.1609(14) .
I4 Er1 3.1556(14) 6_456
Cs1 I3 4.1609(14) 5
Cs1 I3 4.1609(14) 9
Cs1 I3 4.1609(14) 13_666
Cs1 I3 4.1609(14) 21_666
Cs1 I3 4.1609(14) 17_666
Cs1 I2 4.2050(13) 21_666
Cs1 I2 4.2050(13) 17_666
Cs1 I2 4.2050(13) 9
Cs1 I2 4.2050(13) 5
Cs1 I2 4.2050(13) 13_666
Co1 Er2 2.615(2) 6_456
Co1 Er2 2.615(2) 12_565
Co1 Er1 2.624(2) 6_456
Co1 Er1 2.624(2) 12_565
